data_7209108
loop_
_publ_author_name
'Vangala, Venu R.'
'Chow, Pui Shan'
'Tan, Reginald B. H.'

_publ_section_title
;
 The solvates and salt of antibiotic agent, nitrofurantoin: structural,
 thermochemical and desolvation studies
;
_journal_issue 5
_journal_name_full CrystEngComm
_journal_page_first 878
_journal_paper_doi 10.1039/c2ce26575c
_journal_volume 15
_journal_year 2013
_chemical_formula_moiety 'C8 H6 N4 O5, C6 H7 N'
_chemical_formula_sum 'C14 H13 N5 O5'
_chemical_formula_weight 331.29
_chemical_name_systematic 'Nitrofurantoin and 2-Picoline(1:1)'
_space_group_IT_number 14
_symmetry_cell_setting monoclinic
_symmetry_space_group_name_Hall '-P 2ybc'
_symmetry_space_group_name_H-M 'P 1 21/c 1'
_atom_sites_solution_hydrogens geom
_atom_sites_solution_primary direct
_atom_sites_solution_secondary difmap
_audit_creation_method SHELXL-97
_cell_angle_alpha 90.00
_cell_angle_beta 112.38(2)
_cell_angle_gamma 90.00
_cell_formula_units_Z 4
_cell_length_a 7.0324(14)
_cell_length_b 22.647(4)
_cell_length_c 10.031(4)
_cell_measurement_reflns_used 4799
_cell_measurement_temperature 110(2)
_cell_measurement_theta_max 31.0261
_cell_measurement_theta_min 2.3728
_cell_volume 1477.2(7)
_computing_cell_refinement 'CrystalClear (Rigaku Inc., 2007)'
_computing_data_collection 'CrystalClear (Rigaku Inc., 2007)'
_computing_data_reduction 'CrystalClear (Rigaku Inc., 2007)'
_computing_structure_refinement 'SHELXL-97 (Sheldrick, 1997)'
_computing_structure_solution 'SHELXS-97 (Sheldrick, 1990)'
_diffrn_ambient_temperature 110(2)
_diffrn_measured_fraction_theta_full 0.997
_diffrn_measured_fraction_theta_max 0.997
_diffrn_measurement_device_type 'Rigaku Saturn CCD area deterctor'
_diffrn_measurement_method '\w scans'
_diffrn_radiation_monochromator graphite
_diffrn_radiation_source 'fine-focus sealed tube'
_diffrn_radiation_type MoK\a
_diffrn_radiation_wavelength 0.71073
_diffrn_reflns_av_R_equivalents 0.0346
_diffrn_reflns_av_sigmaI/netI 0.0331
_diffrn_reflns_limit_h_max 8
_diffrn_reflns_limit_h_min -7
_diffrn_reflns_limit_k_max 23
_diffrn_reflns_limit_k_min -26
_diffrn_reflns_limit_l_max 11
_diffrn_reflns_limit_l_min -11
_diffrn_reflns_number 9055
_diffrn_reflns_theta_full 25.00
_diffrn_reflns_theta_max 25.00
_diffrn_reflns_theta_min 1.80
_exptl_absorpt_coefficient_mu 0.116
_exptl_absorpt_correction_T_max 0.9919
_exptl_absorpt_correction_T_min 0.9626
_exptl_absorpt_correction_type multi-scan
_exptl_absorpt_process_details 'R. H. Blessing, Acta Cryst. 1995 A51, 33-38'
_exptl_crystal_colour Yellow
_exptl_crystal_density_diffrn 1.490
_exptl_crystal_density_method 'not measured'
_exptl_crystal_description Platelet
_exptl_crystal_F_000 688
_exptl_crystal_size_max 0.33
_exptl_crystal_size_mid 0.33
_exptl_crystal_size_min 0.07
_refine_diff_density_max 0.271
_refine_diff_density_min -0.277
_refine_diff_density_rms 0.061
_refine_ls_extinction_method none
_refine_ls_goodness_of_fit_ref 1.174
_refine_ls_hydrogen_treatment mixed
_refine_ls_matrix_type full
_refine_ls_number_parameters 222
_refine_ls_number_reflns 2594
_refine_ls_number_restraints 0
_refine_ls_restrained_S_all 1.174
_refine_ls_R_factor_all 0.0685
_refine_ls_R_factor_gt 0.0603
_refine_ls_shift/su_max 0.000
_refine_ls_shift/su_mean 0.000
_refine_ls_structure_factor_coef Fsqd
_refine_ls_weighting_details 'calc w=1/[\s^2^(Fo^2^)+(0.0771P)^2^+0.8331P] where P=(Fo^2^+2Fc^2^)/3'
_refine_ls_weighting_scheme calc
_refine_ls_wR_factor_gt 0.1468
_refine_ls_wR_factor_ref 0.1595
_reflns_number_gt 2324
_reflns_number_total 2594
_reflns_threshold_expression >2sigma(I)
_cod_data_source_file c2ce26575c.txt
_cod_data_source_block NF-2-Picoline(1:1)
_cod_depositor_comments
;
The following automatic conversions were performed:

'_symmetry_cell_setting' value 'Monoclinic' changed to 'monoclinic'
according to /home/saulius/struct/CIF-dictionaries/cif_core.dic
dictionary named 'cif_core.dic' version 2.4.2 from 2011-04-26.

Automatic conversion script
Id: cif_fix_values 1891 2012-01-12 08:04:46Z andrius 
;
_cod_original_sg_symbol_H-M 'P 2 1/c'
_cod_database_code 7209108

loop_
_symmetry_equiv_pos_as_xyz
'x, y, z'
'-x, y+1/2, -z+1/2'
'-x, -y, -z'
'x, -y-1/2, z-1/2'

loop_
_atom_site_label
_atom_site_type_symbol
_atom_site_fract_x
_atom_site_fract_y
_atom_site_fract_z
_atom_site_U_iso_or_equiv
_atom_site_adp_type
_atom_site_occupancy
_atom_site_symmetry_multiplicity
_atom_site_calc_flag
_atom_site_refinement_flags
O1 O 0.1892(3) 0.33209(7) -0.26929(17) 0.0238(4) Uani 1 1 d .
O2 O 0.0547(3) 0.35198(9) -0.63664(19) 0.0377(5) Uani 1 1 d .
O3 O 0.0243(3) 0.27521(9) -0.5136(2) 0.0378(5) Uani 1 1 d .
O4 O 0.5058(3) 0.27391(8) 0.50973(19) 0.0353(5) Uani 1 1 d .
O5 O 0.6721(3) 0.44526(8) 0.33882(18) 0.0305(5) Uani 1 1 d .
N1 N 0.0749(4) 0.32680(10) -0.5220(2) 0.0289(5) Uani 1 1 d .
N2 N 0.4182(3) 0.38780(9) 0.0867(2) 0.0243(5) Uani 1 1 d .
N3 N 0.4668(3) 0.36552(9) 0.2215(2) 0.0244(5) Uani 1 1 d .
N4 N 0.6210(3) 0.36320(9) 0.4602(2) 0.0250(5) Uani 1 1 d .
C1 C 0.2701(4) 0.37420(11) -0.1634(3) 0.0225(5) Uani 1 1 d .
C2 C 0.2884(4) 0.42689(11) -0.2234(3) 0.0255(6) Uani 1 1 d .
H2A H 0.3401 0.4627 -0.1732 0.031 Uiso 1 1 calc R
C3 C 0.2164(4) 0.41836(11) -0.3732(3) 0.0278(6) Uani 1 1 d .
H3A H 0.2093 0.4468 -0.4445 0.033 Uiso 1 1 calc R
C4 C 0.1592(4) 0.36095(11) -0.3943(3) 0.0251(6) Uani 1 1 d .
C5 C 0.3188(4) 0.35279(11) -0.0185(3) 0.0240(5) Uani 1 1 d .
H5A H 0.2791 0.3144 -0.0012 0.029 Uiso 1 1 calc R
C6 C 0.4158(4) 0.30767(11) 0.2621(3) 0.0263(6) Uani 1 1 d .
H6B H 0.4752 0.2755 0.2234 0.032 Uiso 1 1 calc R
H6A H 0.2652 0.3021 0.2290 0.032 Uiso 1 1 calc R
C7 C 0.5163(4) 0.31103(11) 0.4255(3) 0.0270(6) Uani 1 1 d .
C8 C 0.5960(4) 0.39746(11) 0.3394(3) 0.0239(6) Uani 1 1 d .
H4A H 0.697(6) 0.3781(18) 0.558(5) 0.081(13) Uiso 1 1 d .
C9 C 0.7863(4) 0.44632(11) 0.8045(3) 0.0253(6) Uani 1 1 d .
C10 C 0.8031(4) 0.45521(12) 0.9463(3) 0.0292(6) Uani 1 1 d .
H10A H 0.8042 0.4942 0.9817 0.035 Uiso 1 1 calc R
C11 C 0.8179(4) 0.40736(13) 1.0350(3) 0.0306(6) Uani 1 1 d .
H11A H 0.8317 0.4129 1.1321 0.037 Uiso 1 1 calc R
C12 C 0.8123(4) 0.35109(12) 0.9796(3) 0.0299(6) Uani 1 1 d .
H12A H 0.8240 0.3173 1.0383 0.036 Uiso 1 1 calc R
C13 C 0.7895(4) 0.34501(11) 0.8376(3) 0.0271(6) Uani 1 1 d .
H13A H 0.7818 0.3063 0.7992 0.033 Uiso 1 1 calc R
C14 C 0.7785(4) 0.49631(11) 0.7051(3) 0.0311(6) Uani 1 1 d .
H14A H 0.7762 0.5339 0.7530 0.047 Uiso 1 1 calc R
H14B H 0.6542 0.4929 0.6173 0.047 Uiso 1 1 calc R
H14C H 0.9001 0.4949 0.6799 0.047 Uiso 1 1 calc R
N5 N 0.7778(3) 0.39153(9) 0.7507(2) 0.0261(5) Uani 1 1 d .

loop_
_atom_site_aniso_label
_atom_site_aniso_U_11
_atom_site_aniso_U_22
_atom_site_aniso_U_33
_atom_site_aniso_U_23
_atom_site_aniso_U_13
_atom_site_aniso_U_12
O1 0.0294(10) 0.0216(9) 0.0204(9) -0.0007(7) 0.0093(7) -0.0003(7)
O2 0.0510(13) 0.0417(12) 0.0185(9) 0.0031(8) 0.0109(9) 0.0099(9)
O3 0.0489(13) 0.0285(11) 0.0329(11) -0.0063(8) 0.0122(9) -0.0045(9)
O4 0.0480(12) 0.0309(11) 0.0267(10) 0.0029(8) 0.0137(9) -0.0085(9)
O5 0.0394(11) 0.0239(10) 0.0278(10) -0.0012(7) 0.0123(8) -0.0055(8)
N1 0.0328(13) 0.0287(12) 0.0231(11) -0.0006(9) 0.0084(10) 0.0044(10)
N2 0.0278(12) 0.0256(11) 0.0203(11) 0.0034(8) 0.0102(9) 0.0039(9)
N3 0.0336(12) 0.0204(11) 0.0184(10) -0.0007(8) 0.0089(9) -0.0046(9)
N4 0.0287(12) 0.0253(11) 0.0203(11) 0.0015(9) 0.0086(9) -0.0031(9)
C1 0.0214(12) 0.0238(13) 0.0229(12) -0.0030(10) 0.0094(10) 0.0023(10)
C2 0.0271(14) 0.0228(13) 0.0278(13) -0.0029(10) 0.0118(11) -0.0032(10)
C3 0.0325(15) 0.0264(14) 0.0272(13) 0.0057(10) 0.0144(12) 0.0020(11)
C4 0.0271(14) 0.0273(13) 0.0208(12) 0.0014(10) 0.0091(11) 0.0020(10)
C5 0.0284(14) 0.0218(12) 0.0236(13) 0.0009(10) 0.0119(11) 0.0022(10)
C6 0.0339(15) 0.0219(13) 0.0246(13) -0.0009(10) 0.0129(11) -0.0042(11)
C7 0.0337(15) 0.0247(13) 0.0249(13) 0.0001(10) 0.0138(11) -0.0010(11)
C8 0.0281(13) 0.0217(13) 0.0226(12) -0.0014(9) 0.0105(11) 0.0007(10)
C9 0.0193(12) 0.0316(14) 0.0235(12) -0.0007(10) 0.0064(10) 0.0019(10)
C10 0.0260(14) 0.0335(15) 0.0287(14) -0.0052(11) 0.0112(11) -0.0025(11)
C11 0.0224(13) 0.0466(17) 0.0225(13) -0.0042(11) 0.0082(11) -0.0056(12)
C12 0.0260(14) 0.0362(15) 0.0271(14) 0.0045(11) 0.0094(11) -0.0002(11)
C13 0.0239(14) 0.0263(13) 0.0289(14) -0.0005(11) 0.0075(11) -0.0001(10)
C14 0.0360(15) 0.0275(14) 0.0289(13) 0.0011(11) 0.0112(12) 0.0027(11)
N5 0.0249(12) 0.0280(12) 0.0253(11) -0.0017(9) 0.0093(9) -0.0013(9)

loop_
_atom_type_symbol
_atom_type_description
_atom_type_scat_dispersion_real
_atom_type_scat_dispersion_imag
_atom_type_scat_source
C C 0.0033 0.0016 'International Tables Vol C Tables 4.2.6.8 and 6.1.1.4'
H H 0.0000 0.0000 'International Tables Vol C Tables 4.2.6.8 and 6.1.1.4'
N N 0.0061 0.0033 'International Tables Vol C Tables 4.2.6.8 and 6.1.1.4'
O O 0.0106 0.0060 'International Tables Vol C Tables 4.2.6.8 and 6.1.1.4'

loop_
_geom_angle_atom_site_label_1
_geom_angle_atom_site_label_2
_geom_angle_atom_site_label_3
_geom_angle
C4 O1 C1 104.58(19)
O3 N1 O2 124.3(2)
O3 N1 C4 119.1(2)
O2 N1 C4 116.5(2)
C5 N2 N3 116.0(2)
N2 N3 C8 119.3(2)
N2 N3 C6 128.0(2)
C8 N3 C6 112.42(19)
C7 N4 C8 112.5(2)
C7 N4 H4A 126(2)
C8 N4 H4A 121(2)
C2 C1 O1 110.3(2)
C2 C1 C5 135.3(2)
O1 C1 C5 114.4(2)
C1 C2 C3 107.2(2)
C1 C2 H2A 126.4
C3 C2 H2A 126.4
C4 C3 C2 105.3(2)
C4 C3 H3A 127.3
C2 C3 H3A 127.3
C3 C4 O1 112.7(2)
C3 C4 N1 131.5(2)
O1 C4 N1 115.9(2)
N2 C5 C1 117.6(2)
N2 C5 H5A 121.2
C1 C5 H5A 121.2
N3 C6 C7 101.16(19)
N3 C6 H6B 111.5
C7 C6 H6B 111.5
N3 C6 H6A 111.5
C7 C6 H6A 111.5
H6B C6 H6A 109.4
O4 C7 N4 126.3(2)
O4 C7 C6 126.1(2)
N4 C7 C6 107.6(2)
O5 C8 N3 127.6(2)
O5 C8 N4 126.4(2)
N3 C8 N4 106.0(2)
N5 C9 C10 121.0(2)
N5 C9 C14 116.5(2)
C10 C9 C14 122.5(2)
C11 C10 C9 120.0(2)
C11 C10 H10A 120.0
C9 C10 H10A 120.0
C10 C11 C12 118.7(2)
C10 C11 H11A 120.7
C12 C11 H11A 120.7
C13 C12 C11 118.8(2)
C13 C12 H12A 120.6
C11 C12 H12A 120.6
N5 C13 C12 123.0(2)
N5 C13 H13A 118.5
C12 C13 H13A 118.5
C9 C14 H14A 109.5
C9 C14 H14B 109.5
H14A C14 H14B 109.5
C9 C14 H14C 109.5
H14A C14 H14C 109.5
H14B C14 H14C 109.5
C9 N5 C13 118.6(2)

loop_
_geom_bond_atom_site_label_1
_geom_bond_atom_site_label_2
_geom_bond_distance
O1 C4 1.358(3)
O1 C1 1.379(3)
O2 N1 1.242(3)
O3 N1 1.234(3)
O4 C7 1.214(3)
O5 C8 1.209(3)
N1 C4 1.419(3)
N2 C5 1.292(3)
N2 N3 1.360(3)
N3 C8 1.389(3)
N3 C6 1.457(3)
N4 C7 1.365(3)
N4 C8 1.392(3)
N4 H4A 0.98(4)
C1 C2 1.364(3)
C1 C5 1.445(3)
C2 C3 1.405(4)
C2 H2A 0.9500
C3 C4 1.354(4)
C3 H3A 0.9500
C5 H5A 0.9500
C6 C7 1.520(3)
C6 H6B 0.9900
C6 H6A 0.9900
C9 N5 1.345(3)
C9 C10 1.396(4)
C9 C14 1.495(4)
C10 C11 1.381(4)
C10 H10A 0.9500
C11 C12 1.385(4)
C11 H11A 0.9500
C12 C13 1.378(4)
C12 H12A 0.9500
C13 N5 1.350(3)
C13 H13A 0.9500
C14 H14A 0.9800
C14 H14B 0.9800
C14 H14C 0.9800

loop_
_geom_torsion_atom_site_label_1
_geom_torsion_atom_site_label_2
_geom_torsion_atom_site_label_3
_geom_torsion_atom_site_label_4
_geom_torsion
C5 N2 N3 C8 171.8(2)
C5 N2 N3 C6 -1.9(4)
C4 O1 C1 C2 0.0(3)
C4 O1 C1 C5 -178.9(2)
O1 C1 C2 C3 0.1(3)
C5 C1 C2 C3 178.5(3)
C1 C2 C3 C4 0.0(3)
C2 C3 C4 O1 0.0(3)
C2 C3 C4 N1 179.8(3)
C1 O1 C4 C3 0.0(3)
C1 O1 C4 N1 -179.8(2)
O3 N1 C4 C3 -176.0(3)
O2 N1 C4 C3 3.1(4)
O3 N1 C4 O1 3.8(3)
O2 N1 C4 O1 -177.1(2)
N3 N2 C5 C1 -178.0(2)
C2 C1 C5 N2 -6.8(4)
O1 C1 C5 N2 171.7(2)
N2 N3 C6 C7 179.4(2)
C8 N3 C6 C7 5.4(3)
C8 N4 C7 O4 -177.4(3)
C8 N4 C7 C6 2.9(3)
N3 C6 C7 O4 175.4(3)
N3 C6 C7 N4 -4.8(3)
N2 N3 C8 O5 1.5(4)
C6 N3 C8 O5 176.1(2)
N2 N3 C8 N4 -178.5(2)
C6 N3 C8 N4 -3.9(3)
C7 N4 C8 O5 -179.5(3)
C7 N4 C8 N3 0.5(3)
N5 C9 C10 C11 2.1(4)
C14 C9 C10 C11 -177.4(2)
C9 C10 C11 C12 -1.1(4)
C10 C11 C12 C13 -0.8(4)
C11 C12 C13 N5 1.8(4)
C10 C9 N5 C13 -1.2(4)
C14 C9 N5 C13 178.4(2)
C12 C13 N5 C9 -0.8(4)
